data_7227102
loop_
_publ_author_name
'Hu, Lei'
'Lin, Xiao-Ming'
'Lin, Jia'
'Zhang, Ru-Qiao'
'Zhang, Da-Liang'
'Cai, Yue-Peng'

_publ_section_title
;
 Structural diversity of Mn(ii), Zn(ii) and Pb(ii) coordination polymers
 constructed from isomeric pyridylbenzoate N-oxide ligands: structures and
 electrochemical properties
;
_journal_issue 48
_journal_name_full CrystEngComm
_journal_page_first 9307
_journal_paper_doi 10.1039/C6CE02071B
_journal_volume 18
_journal_year 2016
_chemical_formula_moiety 'C50 H54 Mn3 N4 O26'
_chemical_formula_sum 'C50 H54 Mn3 N4 O26'
_chemical_formula_weight 1291.79
_chemical_name_systematic
;
 ?
;
_space_group_crystal_system monoclinic
_space_group_IT_number 14
_space_group_name_Hall '-P 2ybc'
_space_group_name_H-M_alt 'P 1 21/c 1'
_symmetry_space_group_name_Hall '-P 2ybc'
_symmetry_space_group_name_H-M 'P 1 21/c 1'
_atom_sites_solution_hydrogens mixed
_audit_creation_method SHELXL-2014
_audit_update_record
;
2016-09-16 deposited with the CCDC.
2016-11-14 downloaded from the CCDC.
;
_cell_angle_alpha 90
_cell_angle_beta 92.315(4)
_cell_angle_gamma 90
_cell_formula_units_Z 2
_cell_length_a 13.412(3)
_cell_length_b 15.726(3)
_cell_length_c 12.078(3)
_cell_measurement_reflns_used 3976
_cell_measurement_temperature 296(2)
_cell_measurement_theta_max 25.76
_cell_measurement_theta_min 2.98
_cell_volume 2545.4(10)
_computing_cell_refinement 'Bruker SAINT'
_computing_data_collection 'Bruker APEX2'
_computing_data_reduction 'Bruker SAINT'
_computing_molecular_graphics 'Bruker SHELXTL'
_computing_publication_material 'Bruker SHELXTL'
_computing_structure_refinement 'SHELXL-2014 (Sheldrick, 2014)'
_diffrn_ambient_temperature 296(2)
_diffrn_measured_fraction_theta_full 0.784
_diffrn_measured_fraction_theta_max 0.994
_diffrn_measurement_device_type 'Bruker APEX-II CCD'
_diffrn_radiation_type MoK\a
_diffrn_radiation_wavelength 0.71073
_diffrn_reflns_av_R_equivalents 0.0605
_diffrn_reflns_av_unetI/netI 0.0708
_diffrn_reflns_Laue_measured_fraction_full 0.784
_diffrn_reflns_Laue_measured_fraction_max 0.994
_diffrn_reflns_limit_h_max 14
_diffrn_reflns_limit_h_min -14
_diffrn_reflns_limit_k_max 10
_diffrn_reflns_limit_k_min -17
_diffrn_reflns_limit_l_max 12
_diffrn_reflns_limit_l_min -13
_diffrn_reflns_number 10790
_diffrn_reflns_point_group_measured_fraction_full 0.784
_diffrn_reflns_point_group_measured_fraction_max 0.994
_diffrn_reflns_theta_full 25.242
_diffrn_reflns_theta_max 23.232
_diffrn_reflns_theta_min 1.997
_exptl_absorpt_coefficient_mu 0.832
_exptl_absorpt_correction_T_max 0.6147
_exptl_absorpt_correction_T_min 0.4120
_exptl_absorpt_correction_type multi-scan
_exptl_crystal_colour colorless
_exptl_crystal_density_diffrn 1.685
_exptl_crystal_description block
_exptl_crystal_F_000 1330
_exptl_crystal_size_max 0.200
_exptl_crystal_size_mid 0.200
_exptl_crystal_size_min 0.100
_refine_diff_density_max 1.017
_refine_diff_density_min -0.836
_refine_diff_density_rms 0.144
_refine_ls_extinction_method none
_refine_ls_goodness_of_fit_ref 1.064
_refine_ls_hydrogen_treatment constr
_refine_ls_matrix_type full
_refine_ls_number_parameters 356
_refine_ls_number_reflns 3618
_refine_ls_number_restraints 2
_refine_ls_restrained_S_all 1.064
_refine_ls_R_factor_all 0.1313
_refine_ls_R_factor_gt 0.0911
_refine_ls_shift/su_max 0.021
_refine_ls_shift/su_mean 0.001
_refine_ls_structure_factor_coef Fsqd
_refine_ls_weighting_details 'w=1/[\s^2^(Fo^2^)+(0.2200P)^2^] where P=(Fo^2^+2Fc^2^)/3'
_refine_ls_weighting_scheme calc
_refine_ls_wR_factor_gt 0.2806
_refine_ls_wR_factor_ref 0.3230
_reflns_Friedel_coverage 0.000
_reflns_number_gt 2212
_reflns_number_total 3618
_reflns_threshold_expression 'I > 2\s(I)'
_cod_data_source_file c6ce02071b2.cif
_cod_data_source_block 4-Mn
_cod_depositor_comments 'Adding full bibliography for 7227099--7227104.cif.'
_cod_original_cell_volume 2545.5(9)
_cod_database_code 7227102
_shelx_space_group_comment
;
The symmetry employed for this shelxl refinement is uniquely defined
by the following loop, which should always be used as a source of
symmetry information in preference to the above space-group names.
They are only intended as comments.
;
_shelx_estimated_absorpt_t_min 0.851
_shelx_estimated_absorpt_t_max 0.921
_shelxl_version_number 2014-3

loop_
_space_group_symop_operation_xyz
'x, y, z'
'-x, y+1/2, -z+1/2'
'-x, -y, -z'
'x, -y-1/2, z-1/2'

loop_
_atom_site_label
_atom_site_type_symbol
_atom_site_fract_x
_atom_site_fract_y
_atom_site_fract_z
_atom_site_U_iso_or_equiv
_atom_site_adp_type
_atom_site_occupancy
_atom_site_site_symmetry_order
_atom_site_calc_flag
_atom_site_refinement_flags_posn
_atom_site_refinement_flags_adp
_atom_site_refinement_flags_occupancy
Mn1 Mn 1.0000 0.0000 0.0000 0.0469(7) Uani 1 2 d S . P
Mn2 Mn 1.01232(9) 0.16071(10) 0.24450(11) 0.0511(6) Uani 1 1 d . . .
C1 C 1.2389(6) 0.0367(6) 0.1962(7) 0.047(2) Uani 1 1 d . . .
H1A H 1.2037 0.0069 0.2485 0.056 Uiso 1 1 calc R U .
C2 C 1.3414(6) 0.0336(6) 0.2007(7) 0.048(2) Uani 1 1 d . . .
H2A H 1.3746 0.0024 0.2563 0.057 Uiso 1 1 calc R U .
C3 C 1.3958(6) 0.0770(5) 0.1223(7) 0.041(2) Uani 1 1 d . . .
C4 C 1.3395(6) 0.1220(6) 0.0426(8) 0.053(2) Uani 1 1 d . . .
H4A H 1.3718 0.1506 -0.0131 0.064 Uiso 1 1 calc R U .
C5 C 1.2370(6) 0.1251(7) 0.0446(9) 0.062(3) Uani 1 1 d . . .
H5A H 1.2011 0.1583 -0.0067 0.075 Uiso 1 1 calc R U .
C6 C 1.5069(5) 0.0753(5) 0.1218(7) 0.038(2) Uani 1 1 d . . .
C7 C 1.5637(6) 0.0473(6) 0.2161(7) 0.047(2) Uani 1 1 d . . .
H7A H 1.5317 0.0279 0.2781 0.057 Uiso 1 1 calc R U .
C8 C 1.6678(6) 0.0489(6) 0.2161(7) 0.048(2) Uani 1 1 d . . .
H8A H 1.7047 0.0322 0.2792 0.058 Uiso 1 1 calc R U .
C9 C 1.7163(6) 0.0746(5) 0.1242(7) 0.039(2) Uani 1 1 d . . .
C10 C 1.6602(6) 0.1000(6) 0.0314(8) 0.049(2) Uani 1 1 d . . .
H10A H 1.6923 0.1168 -0.0318 0.059 Uiso 1 1 calc R U .
C11 C 1.5578(6) 0.1007(5) 0.0315(7) 0.046(2) Uani 1 1 d . . .
H11A H 1.5220 0.1190 -0.0316 0.055 Uiso 1 1 calc R U .
C12 C 1.8279(6) 0.0806(6) 0.1234(9) 0.048(2) Uani 1 1 d . . .
C13 C 0.7768(7) 0.2067(6) 0.4065(8) 0.055(2) Uani 1 1 d . . .
H13A H 0.8056 0.1732 0.4626 0.066 Uiso 1 1 calc R U .
C14 C 0.6753(7) 0.2080(7) 0.3905(9) 0.061(3) Uani 1 1 d . . .
H14A H 0.6360 0.1756 0.4362 0.074 Uiso 1 1 calc R U .
C15 C 0.6292(6) 0.2579(6) 0.3057(8) 0.049(2) Uani 1 1 d . . .
C16 C 0.6925(6) 0.3042(6) 0.2403(9) 0.057(3) Uani 1 1 d . . .
H16A H 0.6664 0.3377 0.1827 0.068 Uiso 1 1 calc R U .
C17 C 0.7955(7) 0.3003(7) 0.2616(9) 0.060(3) Uani 1 1 d . . .
H17A H 0.8373 0.3320 0.2178 0.072 Uiso 1 1 calc R U .
C18 C 0.5171(6) 0.2620(6) 0.2910(8) 0.050(2) Uani 1 1 d . . .
C19 C 0.4560(6) 0.2129(6) 0.3530(8) 0.051(2) Uani 1 1 d . . .
H19A H 0.4834 0.1757 0.4058 0.061 Uiso 1 1 calc R U .
C20 C 0.3519(6) 0.2187(6) 0.3369(8) 0.054(3) Uani 1 1 d . . .
H20A H 0.3113 0.1841 0.3784 0.064 Uiso 1 1 calc R U .
C21 C 0.3083(6) 0.2739(6) 0.2614(9) 0.055(3) Uani 1 1 d . . .
C22 C 0.3699(7) 0.3237(7) 0.1997(10) 0.068(3) Uani 1 1 d . . .
H22A H 0.3421 0.3614 0.1478 0.081 Uiso 1 1 calc R U .
C23 C 0.4735(7) 0.3182(7) 0.2141(9) 0.064(3) Uani 1 1 d . . .
H23A H 0.5139 0.3524 0.1719 0.076 Uiso 1 1 calc R U .
C24 C 0.1973(8) 0.2791(8) 0.2455(10) 0.069(3) Uani 1 1 d . . .
C25 C 1.018(3) -0.025(2) 0.383(4) 0.348(17) Uiso 1 1 d D U .
H25A H 0.9503 -0.0385 0.3741 0.418 Uiso 1 1 calc R U .
N1 N 1.1893(4) 0.0810(4) 0.1191(6) 0.0439(18) Uani 1 1 d . . .
N2 N 0.8354(5) 0.2529(5) 0.3424(6) 0.0477(19) Uani 1 1 d . . .
O1 O 1.0873(4) 0.0826(4) 0.1168(5) 0.0570(17) Uani 1 1 d . . .
O1W O 0.9770(5) -0.0905(4) 0.1355(6) 0.070(2) Uani 1 1 d . . .
H1WB H 0.9153 -0.1023 0.1375 0.083 Uiso 1 1 d R U .
H1WA H 1.0102 -0.1355 0.1242 0.104 Uiso 1 1 d R U .
O2 O 1.8745(4) 0.0963(4) 0.2136(6) 0.0599(18) Uani 1 1 d . . .
O2W O 0.9856(5) 0.2546(5) 0.1041(6) 0.070(2) Uani 1 1 d . . .
H2WB H 0.9394 0.2363 0.0600 0.084 Uiso 1 1 d R U .
H2WA H 0.9688 0.3024 0.1306 0.105 Uiso 1 1 d R U .
O3 O 1.8674(4) 0.0704(4) 0.0309(5) 0.0543(17) Uani 1 1 d . . .
O3W O 0.3874(5) 0.9699(4) 0.4692(4) 0.0486(16) Uani 1 1 d . . .
O4 O 0.9351(4) 0.2485(4) 0.3586(5) 0.0555(17) Uani 1 1 d . . .
O4W O 0.2233(19) 1.0742(16) 0.513(2) 0.275(11) Uiso 1 1 d . . .
O5 O 0.1487(4) 0.2222(5) 0.2874(6) 0.0644(19) Uani 1 1 d . . .
O5W O 1.1521(17) 0.0245(15) 0.5446(19) 0.255(9) Uiso 1 1 d . . .
O6 O 0.1610(6) 0.3409(7) 0.1977(12) 0.145(5) Uani 1 1 d . . .
O7 O 1.0390(8) 0.0657(6) 0.3699(7) 0.110(3) Uani 1 1 d . . .
O8 O 1.073(2) -0.0880(16) 0.405(3) 0.309(11) Uiso 1 1 d D U .

loop_
_atom_site_aniso_label
_atom_site_aniso_U_11
_atom_site_aniso_U_22
_atom_site_aniso_U_33
_atom_site_aniso_U_23
_atom_site_aniso_U_13
_atom_site_aniso_U_12
Mn1 0.0271(10) 0.0640(14) 0.0498(13) -0.0040(9) 0.0036(8) 0.0004(8)
Mn2 0.0265(8) 0.0712(11) 0.0553(10) -0.0097(7) 0.0002(6) -0.0023(6)
C1 0.025(4) 0.068(6) 0.047(5) 0.005(5) 0.006(4) 0.006(4)
C2 0.036(5) 0.059(6) 0.049(5) 0.005(4) 0.007(4) 0.001(4)
C3 0.025(4) 0.045(5) 0.053(6) -0.011(4) -0.001(4) 0.002(4)
C4 0.034(5) 0.068(6) 0.058(6) 0.011(5) 0.002(4) -0.006(4)
C5 0.030(5) 0.074(7) 0.082(8) 0.024(6) -0.006(5) -0.005(5)
C6 0.024(4) 0.047(5) 0.044(5) 0.003(4) -0.001(4) -0.002(4)
C7 0.034(5) 0.068(6) 0.040(5) 0.005(4) 0.003(4) -0.002(4)
C8 0.033(5) 0.068(6) 0.044(5) -0.002(5) -0.008(4) 0.004(4)
C9 0.025(4) 0.051(5) 0.042(5) -0.007(4) 0.003(4) -0.002(4)
C10 0.029(5) 0.070(7) 0.048(6) 0.003(4) 0.004(4) 0.003(4)
C11 0.029(5) 0.063(6) 0.045(5) 0.011(4) 0.003(4) 0.004(4)
C12 0.024(4) 0.057(6) 0.065(7) -0.003(5) 0.002(5) 0.011(4)
C13 0.047(6) 0.061(7) 0.059(6) -0.006(5) 0.003(5) 0.002(5)
C14 0.041(6) 0.078(7) 0.065(7) 0.002(6) -0.002(5) -0.009(5)
C15 0.031(5) 0.060(6) 0.055(6) -0.012(5) 0.000(4) 0.001(4)
C16 0.038(5) 0.064(6) 0.068(7) -0.008(5) 0.005(5) 0.000(5)
C17 0.036(5) 0.072(7) 0.072(7) -0.010(6) 0.008(5) -0.010(5)
C18 0.032(5) 0.055(6) 0.063(6) -0.017(5) 0.004(4) -0.006(4)
C19 0.037(5) 0.062(6) 0.054(6) -0.004(5) 0.000(4) -0.002(4)
C20 0.038(5) 0.067(7) 0.057(6) -0.016(5) 0.009(4) -0.010(5)
C21 0.026(5) 0.051(6) 0.086(8) -0.007(5) -0.004(5) -0.003(4)
C22 0.047(6) 0.066(7) 0.089(8) 0.009(6) -0.006(6) -0.001(5)
C23 0.034(5) 0.078(7) 0.079(7) 0.006(6) -0.002(5) -0.016(5)
C24 0.047(6) 0.066(8) 0.096(9) 0.011(6) 0.006(6) -0.003(6)
N1 0.015(3) 0.056(5) 0.062(5) -0.006(4) 0.002(3) -0.001(3)
N2 0.031(4) 0.061(5) 0.052(5) -0.011(4) 0.000(4) 0.001(4)
O1 0.035(3) 0.077(4) 0.059(4) -0.019(3) 0.006(3) -0.006(3)
O1W 0.055(4) 0.077(5) 0.078(5) 0.008(4) 0.013(4) 0.002(3)
O2 0.032(3) 0.087(5) 0.060(4) -0.004(3) -0.001(3) -0.006(3)
O2W 0.059(4) 0.077(5) 0.073(5) -0.004(4) -0.012(4) 0.001(4)
O3 0.025(3) 0.080(5) 0.059(4) -0.006(3) 0.004(3) 0.008(3)
O3W 0.087(5) 0.042(3) 0.017(3) 0.014(2) -0.002(3) -0.001(3)
O4 0.028(3) 0.076(4) 0.062(4) -0.015(3) 0.000(3) 0.000(3)
O5 0.032(3) 0.077(5) 0.083(5) -0.009(4) -0.005(3) -0.008(3)
O6 0.048(5) 0.127(9) 0.261(14) 0.094(9) 0.023(7) 0.005(5)
O7 0.154(9) 0.112(7) 0.061(5) 0.009(5) -0.016(5) -0.023(6)

loop_
_atom_type_symbol
_atom_type_description
_atom_type_scat_dispersion_real
_atom_type_scat_dispersion_imag
_atom_type_scat_source
C C 0.0033 0.0016 'International Tables Vol C Tables 4.2.6.8 and 6.1.1.4'
H H 0.0000 0.0000 'International Tables Vol C Tables 4.2.6.8 and 6.1.1.4'
N N 0.0061 0.0033 'International Tables Vol C Tables 4.2.6.8 and 6.1.1.4'
O O 0.0106 0.0060 'International Tables Vol C Tables 4.2.6.8 and 6.1.1.4'
Mn Mn 0.3368 0.7283 'International Tables Vol C Tables 4.2.6.8 and 6.1.1.4'

loop_
_geom_angle_atom_site_label_1
_geom_angle_atom_site_label_2
_geom_angle_atom_site_label_3
_geom_angle
_geom_angle_site_symmetry_1
_geom_angle_site_symmetry_3
O3 Mn1 O3 180.0(5) 3_855 1_455
O3 Mn1 O1 89.6(2) 3_855 .
O3 Mn1 O1 90.4(2) 1_455 .
O3 Mn1 O1 90.4(2) 3_855 3_755
O3 Mn1 O1 89.6(2) 1_455 3_755
O1 Mn1 O1 180.0 . 3_755
O3 Mn1 O1W 86.4(3) 3_855 .
O3 Mn1 O1W 93.6(3) 1_455 .
O1 Mn1 O1W 89.5(3) . .
O1 Mn1 O1W 90.5(3) 3_755 .
O3 Mn1 O1W 93.6(3) 3_855 3_755
O3 Mn1 O1W 86.4(3) 1_455 3_755
O1 Mn1 O1W 90.5(3) . 3_755
O1 Mn1 O1W 89.5(3) 3_755 3_755
O1W Mn1 O1W 180.0 . 3_755
O5 Mn2 O7 91.6(3) 1_655 .
O5 Mn2 O2 175.9(3) 1_655 1_455
O7 Mn2 O2 84.9(3) . 1_455
O5 Mn2 O4 89.1(2) 1_655 .
O7 Mn2 O4 93.7(3) . .
O2 Mn2 O4 88.9(2) 1_455 .
O5 Mn2 O1 90.6(2) 1_655 .
O7 Mn2 O1 92.1(3) . .
O2 Mn2 O1 91.7(2) 1_455 .
O4 Mn2 O1 174.2(3) . .
O5 Mn2 O2W 89.7(3) 1_655 .
O7 Mn2 O2W 176.4(3) . .
O2 Mn2 O2W 94.0(3) 1_455 .
O4 Mn2 O2W 89.7(3) . .
O1 Mn2 O2W 84.5(3) . .
N1 C1 C2 121.5(8) . .
N1 C1 H1A 119.3 . .
C2 C1 H1A 119.3 . .
C1 C2 C3 120.3(8) . .
C1 C2 H2A 119.9 . .
C3 C2 H2A 119.9 . .
C2 C3 C4 115.7(8) . .
C2 C3 C6 122.9(8) . .
C4 C3 C6 121.4(8) . .
C5 C4 C3 121.2(9) . .
C5 C4 H4A 119.4 . .
C3 C4 H4A 119.4 . .
N1 C5 C4 120.3(9) . .
N1 C5 H5A 119.8 . .
C4 C5 H5A 119.8 . .
C11 C6 C7 117.5(7) . .
C11 C6 C3 121.9(7) . .
C7 C6 C3 120.6(7) . .
C8 C7 C6 120.1(8) . .
C8 C7 H7A 120.0 . .
C6 C7 H7A 120.0 . .
C9 C8 C7 120.8(8) . .
C9 C8 H8A 119.6 . .
C7 C8 H8A 119.6 . .
C8 C9 C10 118.8(7) . .
C8 C9 C12 122.0(8) . .
C10 C9 C12 119.1(8) . .
C11 C10 C9 120.8(8) . .
C11 C10 H10A 119.6 . .
C9 C10 H10A 119.6 . .
C6 C11 C10 121.9(8) . .
C6 C11 H11A 119.0 . .
C10 C11 H11A 119.0 . .
O2 C12 O3 125.3(8) . .
O2 C12 C9 117.9(8) . .
O3 C12 C9 116.8(8) . .
N2 C13 C14 120.9(9) . .
N2 C13 H13A 119.5 . .
C14 C13 H13A 119.5 . .
C13 C14 C15 121.0(9) . .
C13 C14 H14A 119.5 . .
C15 C14 H14A 119.5 . .
C16 C15 C14 116.3(8) . .
C16 C15 C18 122.7(9) . .
C14 C15 C18 120.9(9) . .
C17 C16 C15 119.7(10) . .
C17 C16 H16A 120.1 . .
C15 C16 H16A 120.1 . .
N2 C17 C16 121.8(9) . .
N2 C17 H17A 119.1 . .
C16 C17 H17A 119.1 . .
C23 C18 C19 118.5(8) . .
C23 C18 C15 119.6(8) . .
C19 C18 C15 121.8(9) . .
C18 C19 C20 120.0(9) . .
C18 C19 H19A 120.0 . .
C20 C19 H19A 120.0 . .
C21 C20 C19 121.8(9) . .
C21 C20 H20A 119.1 . .
C19 C20 H20A 119.1 . .
C20 C21 C22 118.1(8) . .
C20 C21 C24 121.0(9) . .
C22 C21 C24 120.9(10) . .
C23 C22 C21 120.8(10) . .
C23 C22 H22A 119.6 . .
C21 C22 H22A 119.6 . .
C18 C23 C22 120.8(9) . .
C18 C23 H23A 119.6 . .
C22 C23 H23A 119.6 . .
O6 C24 O5 124.5(10) . .
O6 C24 C21 118.7(10) . .
O5 C24 C21 116.7(10) . .
O7 C25 O8 132(4) . .
O7 C25 H25A 113.9 . .
O8 C25 H25A 113.9 . .
C1 N1 C5 120.8(7) . .
C1 N1 O1 120.0(7) . .
C5 N1 O1 119.1(7) . .
C17 N2 C13 120.2(8) . .
C17 N2 O4 120.4(8) . .
C13 N2 O4 119.4(8) . .
N1 O1 Mn1 120.2(5) . .
N1 O1 Mn2 118.2(5) . .
Mn1 O1 Mn2 121.2(3) . .
Mn1 O1W H1WB 109.2 . .
Mn1 O1W H1WA 109.3 . .
H1WB O1W H1WA 109.8 . .
C12 O2 Mn2 130.0(6) . 1_655
Mn2 O2W H2WB 109.7 . .
Mn2 O2W H2WA 109.3 . .
H2WB O2W H2WA 109.8 . .
C12 O3 Mn1 126.9(6) . 1_655
N2 O4 Mn2 115.1(4) . .
C24 O5 Mn2 134.4(7) . 1_455
C25 O7 Mn2 137(2) . .

loop_
_geom_bond_atom_site_label_1
_geom_bond_atom_site_label_2
_geom_bond_distance
_geom_bond_site_symmetry_2
Mn1 O3 2.140(6) 3_855
Mn1 O3 2.140(6) 1_455
Mn1 O1 2.218(6) .
Mn1 O1 2.218(6) 3_755
Mn1 O1W 2.199(7) .
Mn1 O1W 2.199(7) 3_755
Mn2 O5 2.115(6) 1_655
Mn2 O7 2.147(9) .
Mn2 O2 2.128(6) 1_455
Mn2 O4 2.235(6) .
Mn2 O1 2.241(6) .
Mn2 O2W 2.267(7) .
C1 N1 1.321(11) .
C1 C2 1.374(11) .
C1 H1A 0.9300 .
C2 C3 1.398(12) .
C2 H2A 0.9300 .
C3 C4 1.393(12) .
C3 C6 1.490(10) .
C4 C5 1.378(12) .
C4 H4A 0.9300 .
C5 N1 1.322(12) .
C5 H5A 0.9300 .
C6 C11 1.369(11) .
C6 C7 1.414(12) .
C7 C8 1.396(11) .
C7 H7A 0.9300 .
C8 C9 1.370(12) .
C8 H8A 0.9300 .
C9 C10 1.383(12) .
C9 C12 1.500(11) .
C10 C11 1.374(11) .
C10 H10A 0.9300 .
C11 H11A 0.9300 .
C12 O2 1.257(11) .
C12 O3 1.267(11) .
C13 N2 1.340(12) .
C13 C14 1.368(12) .
C13 H13A 0.9300 .
C14 C15 1.414(13) .
C14 H14A 0.9300 .
C15 C16 1.389(13) .
C15 C18 1.507(11) .
C16 C17 1.397(12) .
C16 H16A 0.9300 .
C17 N2 1.324(12) .
C17 H17A 0.9300 .
C18 C23 1.394(14) .
C18 C19 1.371(12) .
C19 C20 1.405(11) .
C19 H19A 0.9300 .
C20 C21 1.372(13) .
C20 H20A 0.9300 .
C21 C22 1.378(14) .
C21 C24 1.496(13) .
C22 C23 1.396(12) .
C22 H22A 0.9300 .
C23 H23A 0.9300 .
C24 O6 1.221(13) .
C24 O5 1.229(12) .
C25 O7 1.46(4) .
C25 O8 1.260(19) .
C25 H25A 0.9300 .
N1 O1 1.367(8) .
N2 O4 1.345(8) .
O1W H1WB 0.8500 .
O1W H1WA 0.8501 .
O2 Mn2 2.128(6) 1_655
O2W H2WB 0.8500 .
O2W H2WA 0.8500 .
O3 Mn1 2.140(6) 1_655
O4W O5W 1.30(3) 1_465
O5 Mn2 2.115(6) 1_455
O5W O4W 1.30(3) 1_645
